data_2229708
loop_
_publ_author_name
'Li, Jian'

_publ_section_title
;
 2-Methylpropan-2-aminium
 3,4,5,6-tetrabromo-2-(methoxycarbonyl)benzoate methanol monosolvate
;
_journal_coeditor_code IS2668
_journal_issue 4
_journal_name_full 'Acta Crystallographica Section E'
_journal_page_first o869
_journal_paper_doi 10.1107/S1600536811008518
_journal_volume 67
_journal_year 2011
_chemical_formula_iupac 'C4 H12 N +, C9 H3 Br4 O4 -, C H4 O'
_chemical_formula_moiety 'C4 H12 N +, C9 H3 Br4 O4 -, C H4 O'
_chemical_formula_sum 'C14 H19 Br4 N O5'
_chemical_formula_weight 600.94
_chemical_name_systematic
;
2-Methylpropan-2-aminium 3,4,5,6-tetrabromo-2-(methoxycarbonyl)benzoate
methanol monosolvate
;
_space_group_IT_number 14
_symmetry_cell_setting monoclinic
_symmetry_space_group_name_Hall '-P 2ybc'
_symmetry_space_group_name_H-M 'P 1 21/c 1'
_atom_sites_solution_hydrogens geom
_atom_sites_solution_primary direct
_atom_sites_solution_secondary difmap
_cell_angle_alpha 90.00
_cell_angle_beta 107.3160(10)
_cell_angle_gamma 90.00
_cell_formula_units_Z 4
_cell_length_a 12.3832(11)
_cell_length_b 8.4001(6)
_cell_length_c 20.6394(18)
_cell_measurement_reflns_used 1758
_cell_measurement_temperature 298(2)
_cell_measurement_theta_max 22.711
_cell_measurement_theta_min 2.64
_cell_volume 2049.6(3)
_computing_cell_refinement 'SAINT (Bruker, 1997)'
_computing_data_collection 'SMART (Bruker, 1997)'
_computing_data_reduction 'SAINT (Bruker, 1997)'
_computing_molecular_graphics 'SHELXTL (Sheldrick, 2008) and PLATON (Spek, 2009)'
_computing_publication_material 'SHELXTL (Sheldrick, 2008)'
_computing_structure_refinement 'SHELXL97 (Sheldrick, 2008)'
_computing_structure_solution 'SHELXS97 (Sheldrick, 2008)'
_diffrn_ambient_temperature 298(2)
_diffrn_measured_fraction_theta_full 0.997
_diffrn_measured_fraction_theta_max 0.997
_diffrn_measurement_device_type 'Bruker SMART CCD area-detector'
_diffrn_measurement_method '\f and \w'
_diffrn_radiation_monochromator graphite
_diffrn_radiation_source 'fine-focus sealed tube'
_diffrn_radiation_type MoK\a
_diffrn_radiation_wavelength 0.71073
_diffrn_reflns_av_R_equivalents 0.0621
_diffrn_reflns_av_sigmaI/netI 0.0821
_diffrn_reflns_limit_h_max 14
_diffrn_reflns_limit_h_min -14
_diffrn_reflns_limit_k_max 6
_diffrn_reflns_limit_k_min -9
_diffrn_reflns_limit_l_max 24
_diffrn_reflns_limit_l_min -24
_diffrn_reflns_number 9926
_diffrn_reflns_theta_full 25.02
_diffrn_reflns_theta_max 25.02
_diffrn_reflns_theta_min 2.64
_exptl_absorpt_coefficient_mu 7.876
_exptl_absorpt_correction_T_max 0.2537
_exptl_absorpt_correction_T_min 0.1492
_exptl_absorpt_correction_type multi-scan
_exptl_absorpt_process_details '(<i>SADABS</i>; Bruker, 1997)'
_exptl_crystal_colour colorless
_exptl_crystal_density_diffrn 1.947
_exptl_crystal_density_method 'not measured'
_exptl_crystal_description block
_exptl_crystal_F_000 1160
_exptl_crystal_size_max 0.39
_exptl_crystal_size_mid 0.30
_exptl_crystal_size_min 0.24
_refine_diff_density_max 0.445
_refine_diff_density_min -0.520
_refine_ls_extinction_method none
_refine_ls_goodness_of_fit_ref 1.059
_refine_ls_hydrogen_treatment constr
_refine_ls_matrix_type full
_refine_ls_number_parameters 217
_refine_ls_number_reflns 3597
_refine_ls_number_restraints 0
_refine_ls_restrained_S_all 1.059
_refine_ls_R_factor_all 0.0956
_refine_ls_R_factor_gt 0.0409
_refine_ls_shift/su_max 0.000
_refine_ls_shift/su_mean 0.000
_refine_ls_structure_factor_coef Fsqd
_refine_ls_weighting_details 'calc w=1/[\s^2^(Fo^2^)+(0.0138P)^2^] where P=(Fo^2^+2Fc^2^)/3'
_refine_ls_weighting_scheme calc
_refine_ls_wR_factor_gt 0.0621
_refine_ls_wR_factor_ref 0.0722
_reflns_number_gt 2071
_reflns_number_total 3597
_reflns_threshold_expression I>2sigma(I)
_cod_data_source_file is2668.cif
_cod_data_source_block I
_cod_original_sg_symbol_H-M 'P 21/c'
_cod_database_code 2229708
_cod_database_fobs_code 2229708

loop_
_symmetry_equiv_pos_as_xyz
'x, y, z'
'-x, y+1/2, -z+1/2'
'-x, -y, -z'
'x, -y-1/2, z-1/2'

loop_
_atom_site_type_symbol
_atom_site_label
_atom_site_fract_x
_atom_site_fract_y
_atom_site_fract_z
_atom_site_U_iso_or_equiv
_atom_site_adp_type
_atom_site_calc_flag
_atom_site_refinement_flags
_atom_site_occupancy
_atom_site_disorder_assembly
_atom_site_disorder_group
Br Br1 0.11686(5) 0.40889(8) 0.47788(3) 0.0564(2) Uani d . 1 . .
Br Br2 0.33036(5) 0.29201(9) 0.60590(3) 0.0532(2) Uani d . 1 . .
Br Br3 0.57304(5) 0.20168(9) 0.58025(3) 0.0570(2) Uani d . 1 . .
Br Br4 0.59859(5) 0.23055(9) 0.42537(4) 0.0631(2) Uani d . 1 . .
N N1 -0.0325(3) 0.4861(5) 0.1881(2) 0.0428(13) Uani d . 1 . .
H H1A -0.0599 0.5833 0.1761 0.064 Uiso calc R 1 . .
H H1B 0.0293 0.4928 0.2236 0.064 Uiso calc R 1 . .
H H1C -0.0844 0.4276 0.1991 0.064 Uiso calc R 1 . .
O O1 0.4384(3) 0.4674(5) 0.31058(19) 0.0504(11) Uani d . 1 . .
O O2 0.3379(3) 0.2489(5) 0.2725(2) 0.0465(11) Uani d . 1 . .
O O3 0.1746(3) 0.5145(5) 0.3009(2) 0.0463(11) Uani d . 1 . .
O O4 0.0805(3) 0.3093(5) 0.32508(19) 0.0477(11) Uani d . 1 . .
O O5 0.2206(3) 0.8283(5) 0.2893(2) 0.0663(13) Uani d . 1 . .
H H5 0.2158 0.7314 0.2923 0.100 Uiso d R 1 . .
C C1 0.3789(4) 0.3409(7) 0.3164(3) 0.0317(15) Uani d . 1 . .
C C2 0.1642(5) 0.3974(8) 0.3359(3) 0.0337(14) Uani d . 1 . .
C C3 0.3692(4) 0.3273(6) 0.3878(3) 0.0329(14) Uani d . 1 . .
C C4 0.2644(4) 0.3585(6) 0.3973(3) 0.0291(14) Uani d . 1 . .
C C5 0.2554(4) 0.3503(6) 0.4636(3) 0.0326(15) Uani d . 1 . .
C C6 0.3464(4) 0.3065(6) 0.5185(3) 0.0360(14) Uani d . 1 . .
C C7 0.4492(4) 0.2690(7) 0.5079(3) 0.0374(15) Uani d . 1 . .
C C8 0.4596(4) 0.2806(7) 0.4422(3) 0.0378(15) Uani d . 1 . .
C C9 -0.0030(5) 0.4086(7) 0.1290(3) 0.0405(15) Uani d . 1 . .
C C10 -0.1117(5) 0.4006(8) 0.0699(3) 0.070(2) Uani d . 1 . .
H H10A -0.1402 0.5063 0.0581 0.105 Uiso calc R 1 . .
H H10B -0.1670 0.3387 0.0829 0.105 Uiso calc R 1 . .
H H10C -0.0962 0.3518 0.0315 0.105 Uiso calc R 1 . .
C C11 0.0415(5) 0.2446(7) 0.1526(3) 0.0512(18) Uani d . 1 . .
H H11A -0.0166 0.1836 0.1630 0.077 Uiso calc R 1 . .
H H11B 0.1056 0.2536 0.1924 0.077 Uiso calc R 1 . .
H H11C 0.0640 0.1924 0.1172 0.077 Uiso calc R 1 . .
C C12 0.0869(5) 0.5111(7) 0.1136(3) 0.068(2) Uani d . 1 . .
H H12A 0.1526 0.5147 0.1527 0.102 Uiso calc R 1 . .
H H12B 0.0581 0.6169 0.1025 0.102 Uiso calc R 1 . .
H H12C 0.1071 0.4666 0.0760 0.102 Uiso calc R 1 . .
C C13 0.2318(6) 0.8673(8) 0.2255(4) 0.081(2) Uani d . 1 . .
H H13A 0.1615 0.8480 0.1911 0.122 Uiso calc R 1 . .
H H13B 0.2900 0.8029 0.2168 0.122 Uiso calc R 1 . .
H H13C 0.2517 0.9777 0.2250 0.122 Uiso calc R 1 . .
C C20 0.4511(5) 0.4985(8) 0.2440(3) 0.063(2) Uani d . 1 . .
H H20A 0.4884 0.4101 0.2305 0.094 Uiso calc R 1 . .
H H20B 0.4953 0.5932 0.2458 0.094 Uiso calc R 1 . .
H H20C 0.3778 0.5129 0.2117 0.094 Uiso calc R 1 . .

loop_
_atom_site_aniso_label
_atom_site_aniso_U_11
_atom_site_aniso_U_22
_atom_site_aniso_U_33
_atom_site_aniso_U_12
_atom_site_aniso_U_13
_atom_site_aniso_U_23
Br1 0.0443(4) 0.0832(6) 0.0473(4) 0.0174(4) 0.0219(3) 0.0091(4)
Br2 0.0511(4) 0.0766(5) 0.0321(4) -0.0041(4) 0.0125(3) 0.0065(4)
Br3 0.0408(4) 0.0761(5) 0.0448(4) 0.0081(4) -0.0018(3) 0.0065(4)
Br4 0.0361(4) 0.0945(6) 0.0611(5) 0.0116(4) 0.0181(3) 0.0003(4)
N1 0.039(3) 0.048(3) 0.039(3) 0.005(3) 0.008(2) 0.000(3)
O1 0.055(3) 0.059(3) 0.041(3) -0.028(2) 0.020(2) -0.006(2)
O2 0.057(3) 0.045(3) 0.040(3) -0.009(2) 0.017(2) -0.014(2)
O3 0.049(2) 0.038(3) 0.047(3) -0.001(2) 0.008(2) 0.019(2)
O4 0.037(2) 0.048(3) 0.051(3) -0.013(2) 0.003(2) 0.004(2)
O5 0.060(3) 0.047(3) 0.087(4) 0.002(2) 0.014(3) 0.004(3)
C1 0.022(3) 0.020(4) 0.048(4) 0.002(3) 0.001(3) -0.007(3)
C2 0.040(4) 0.034(4) 0.028(4) 0.003(3) 0.010(3) -0.006(3)
C3 0.036(3) 0.026(4) 0.035(4) -0.007(3) 0.009(3) -0.005(3)
C4 0.026(3) 0.019(3) 0.039(4) -0.005(2) 0.006(3) 0.005(3)
C5 0.030(3) 0.035(4) 0.032(4) -0.001(3) 0.008(3) 0.006(3)
C6 0.032(3) 0.033(4) 0.039(4) -0.004(3) 0.005(3) 0.006(3)
C7 0.031(3) 0.039(4) 0.033(4) 0.005(3) -0.004(3) 0.000(3)
C8 0.031(3) 0.041(4) 0.041(4) -0.002(3) 0.009(3) 0.001(3)
C9 0.048(4) 0.038(4) 0.037(4) 0.009(3) 0.014(3) 0.000(3)
C10 0.065(4) 0.100(6) 0.032(4) 0.005(4) -0.004(4) -0.002(4)
C11 0.063(4) 0.049(5) 0.044(4) 0.004(4) 0.019(3) -0.009(3)
C12 0.082(5) 0.060(5) 0.074(5) -0.004(4) 0.043(4) 0.008(4)
C13 0.102(6) 0.056(6) 0.100(7) -0.015(4) 0.051(5) -0.001(5)
C20 0.076(4) 0.071(5) 0.050(5) -0.023(4) 0.033(4) 0.001(4)

loop_
_atom_type_symbol
_atom_type_description
_atom_type_scat_dispersion_real
_atom_type_scat_dispersion_imag
_atom_type_scat_source
C C 0.0033 0.0016 'International Tables Vol C Tables 4.2.6.8 and 6.1.1.4'
H H 0.0000 0.0000 'International Tables Vol C Tables 4.2.6.8 and 6.1.1.4'
N N 0.0061 0.0033 'International Tables Vol C Tables 4.2.6.8 and 6.1.1.4'
O O 0.0106 0.0060 'International Tables Vol C Tables 4.2.6.8 and 6.1.1.4'
Br Br -0.2901 2.4595 'International Tables Vol C Tables 4.2.6.8 and 6.1.1.4'

loop_
_geom_angle_atom_site_label_1
_geom_angle_atom_site_label_2
_geom_angle_atom_site_label_3
_geom_angle_site_symmetry_1
_geom_angle_site_symmetry_3
_geom_angle
_geom_angle_publ_flag
C9 N1 H1A . . 109.5 ?
C9 N1 H1B . . 109.5 ?
H1A N1 H1B . . 109.5 ?
C9 N1 H1C . . 109.5 ?
H1A N1 H1C . . 109.5 ?
H1B N1 H1C . . 109.5 ?
C1 O1 C20 . . 116.9(5) ?
C13 O5 H5 . . 109.5 ?
O2 C1 O1 . . 125.4(6) ?
O2 C1 C3 . . 123.6(5) ?
O1 C1 C3 . . 111.0(5) ?
O4 C2 O3 . . 126.2(5) ?
O4 C2 C4 . . 116.9(5) ?
O3 C2 C4 . . 116.8(5) ?
C8 C3 C4 . . 120.1(5) ?
C8 C3 C1 . . 122.0(5) ?
C4 C3 C1 . . 117.9(5) ?
C3 C4 C5 . . 118.3(5) ?
C3 C4 C2 . . 119.1(5) ?
C5 C4 C2 . . 122.6(5) ?
C6 C5 C4 . . 121.8(5) ?
C6 C5 Br1 . . 119.7(4) ?
C4 C5 Br1 . . 118.5(4) ?
C5 C6 C7 . . 119.4(5) ?
C5 C6 Br2 . . 120.6(4) ?
C7 C6 Br2 . . 120.0(4) ?
C6 C7 C8 . . 119.2(5) ?
C6 C7 Br3 . . 120.8(4) ?
C8 C7 Br3 . . 120.0(4) ?
C3 C8 C7 . . 121.2(5) ?
C3 C8 Br4 . . 118.1(4) ?
C7 C8 Br4 . . 120.6(4) ?
C11 C9 C12 . . 111.5(5) ?
C11 C9 N1 . . 106.6(4) ?
C12 C9 N1 . . 107.0(5) ?
C11 C9 C10 . . 111.6(5) ?
C12 C9 C10 . . 112.7(5) ?
N1 C9 C10 . . 107.1(4) ?
C9 C10 H10A . . 109.5 ?
C9 C10 H10B . . 109.5 ?
H10A C10 H10B . . 109.5 ?
C9 C10 H10C . . 109.5 ?
H10A C10 H10C . . 109.5 ?
H10B C10 H10C . . 109.5 ?
C9 C11 H11A . . 109.5 ?
C9 C11 H11B . . 109.5 ?
H11A C11 H11B . . 109.5 ?
C9 C11 H11C . . 109.5 ?
H11A C11 H11C . . 109.5 ?
H11B C11 H11C . . 109.5 ?
C9 C12 H12A . . 109.5 ?
C9 C12 H12B . . 109.5 ?
H12A C12 H12B . . 109.5 ?
C9 C12 H12C . . 109.5 ?
H12A C12 H12C . . 109.5 ?
H12B C12 H12C . . 109.5 ?
O5 C13 H13A . . 109.5 ?
O5 C13 H13B . . 109.5 ?
H13A C13 H13B . . 109.5 ?
O5 C13 H13C . . 109.5 ?
H13A C13 H13C . . 109.5 ?
H13B C13 H13C . . 109.5 ?
O1 C20 H20A . . 109.5 ?
O1 C20 H20B . . 109.5 ?
H20A C20 H20B . . 109.5 ?
O1 C20 H20C . . 109.5 ?
H20A C20 H20C . . 109.5 ?
H20B C20 H20C . . 109.5 ?

loop_
_geom_bond_atom_site_label_1
_geom_bond_atom_site_label_2
_geom_bond_site_symmetry_2
_geom_bond_distance
_geom_bond_publ_flag
Br1 C5 . 1.891(5) ?
Br2 C6 . 1.878(5) ?
Br3 C7 . 1.881(5) ?
Br4 C8 . 1.901(5) ?
N1 C9 . 1.520(6) ?
N1 H1A . 0.8900 ?
N1 H1B . 0.8900 ?
N1 H1C . 0.8900 ?
O1 C1 . 1.318(6) ?
O1 C20 . 1.452(6) ?
O2 C1 . 1.185(6) ?
O3 C2 . 1.250(6) ?
O4 C2 . 1.239(6) ?
O5 C13 . 1.402(7) ?
O5 H5 . 0.8200 ?
C1 C3 . 1.517(7) ?
C2 C4 . 1.521(7) ?
C3 C8 . 1.386(7) ?
C3 C4 . 1.394(6) ?
C4 C5 . 1.407(7) ?
C5 C6 . 1.389(6) ?
C6 C7 . 1.390(7) ?
C7 C8 . 1.403(7) ?
C9 C11 . 1.509(7) ?
C9 C12 . 1.514(7) ?
C9 C10 . 1.526(7) ?
C10 H10A . 0.9600 ?
C10 H10B . 0.9600 ?
C10 H10C . 0.9600 ?
C11 H11A . 0.9600 ?
C11 H11B . 0.9600 ?
C11 H11C . 0.9600 ?
C12 H12A . 0.9600 ?
C12 H12B . 0.9600 ?
C12 H12C . 0.9600 ?
C13 H13A . 0.9600 ?
C13 H13B . 0.9600 ?
C13 H13C . 0.9600 ?
C20 H20A . 0.9600 ?
C20 H20B . 0.9600 ?
C20 H20C . 0.9600 ?

loop_
_geom_hbond_atom_site_label_D
_geom_hbond_atom_site_label_H
_geom_hbond_atom_site_label_A
_geom_hbond_site_symmetry_A
_geom_hbond_distance_DH
_geom_hbond_distance_HA
_geom_hbond_distance_DA
_geom_hbond_angle_DHA
N1 H1A O4 2 0.89 1.91 2.775(6) 162
N1 H1B O3 . 0.89 2.03 2.916(6) 177
N1 H1C O5 2_545 0.89 1.96 2.837(6) 168
O5 H5 O3 . 0.82 1.91 2.723(6) 168
C13 H13C O2 1_565 0.96 2.58 3.491(8) 158
C20 H20B O2 2_655 0.96 2.57 3.449(8) 153

loop_
_geom_torsion_atom_site_label_1
_geom_torsion_atom_site_label_2
_geom_torsion_atom_site_label_3
_geom_torsion_atom_site_label_4
_geom_torsion_site_symmetry_1
_geom_torsion_site_symmetry_2
_geom_torsion_site_symmetry_3
_geom_torsion_site_symmetry_4
_geom_torsion
_geom_torsion_publ_flag
C20 O1 C1 O2 . . . . 2.2(8) ?
C20 O1 C1 C3 . . . . -177.8(4) ?
O2 C1 C3 C8 . . . . 106.6(7) ?
O1 C1 C3 C8 . . . . -73.4(6) ?
O2 C1 C3 C4 . . . . -71.4(7) ?
O1 C1 C3 C4 . . . . 108.6(5) ?
C8 C3 C4 C5 . . . . 3.7(8) ?
C1 C3 C4 C5 . . . . -178.3(5) ?
C8 C3 C4 C2 . . . . -175.4(5) ?
C1 C3 C4 C2 . . . . 2.6(7) ?
O4 C2 C4 C3 . . . . 121.4(6) ?
O3 C2 C4 C3 . . . . -57.9(7) ?
O4 C2 C4 C5 . . . . -57.7(7) ?
O3 C2 C4 C5 . . . . 123.0(6) ?
C3 C4 C5 C6 . . . . -2.5(8) ?
C2 C4 C5 C6 . . . . 176.6(5) ?
C3 C4 C5 Br1 . . . . 175.0(4) ?
C2 C4 C5 Br1 . . . . -5.9(7) ?
C4 C5 C6 C7 . . . . -0.3(8) ?
Br1 C5 C6 C7 . . . . -177.8(4) ?
C4 C5 C6 Br2 . . . . -178.5(4) ?
Br1 C5 C6 Br2 . . . . 4.0(6) ?
C5 C6 C7 C8 . . . . 1.8(8) ?
Br2 C6 C7 C8 . . . . 180.0(4) ?
C5 C6 C7 Br3 . . . . -177.7(4) ?
Br2 C6 C7 Br3 . . . . 0.5(7) ?
C4 C3 C8 C7 . . . . -2.2(8) ?
C1 C3 C8 C7 . . . . 179.8(5) ?
C4 C3 C8 Br4 . . . . 177.3(4) ?
C1 C3 C8 Br4 . . . . -0.7(7) ?
C6 C7 C8 C3 . . . . -0.5(9) ?
Br3 C7 C8 C3 . . . . 178.9(4) ?
C6 C7 C8 Br4 . . . . 180.0(4) ?
Br3 C7 C8 Br4 . . . . -0.6(7) ?

loop_
_cod_related_entry_id
_cod_related_entry_database
_cod_related_entry_code
1 ChemSpider 30656586
